data_7238135
loop_
_publ_author_name
'Zou, Ru-Qiang'
'Liu, Chun-Sen'
'Shi, Xue-Song'
'Bu, Xian-He'
'Ribas, Joan'

_publ_section_title
;
 Tuning the topologies of MnII complexes with 3-(2-pyridyl)pyrazole and
 carboxylate ligands by intramolecular hydrogen bonds and the geometries
 of pendant ligands: crystal structures and magnetic properties
;
_journal_issue 118
_journal_name_full CrystEngComm
_journal_page_first 722
_journal_paper_doi 10.1039/b513269j
_journal_volume 7
_journal_year 2005
_chemical_formula_sum 'C76 H50 Mn2 N6 O8'
_chemical_formula_weight 1285.10
_space_group_IT_number 2
_space_group_name_Hall '-P 1'
_space_group_name_H-M_alt 'P -1'
_symmetry_cell_setting triclinic
_symmetry_space_group_name_H-M 'P -1'
_atom_sites_solution_hydrogens geom
_atom_sites_solution_primary direct
_atom_sites_solution_secondary difmap
_audit_creation_method SHELXL-97
_cell_angle_alpha 82.449(5)
_cell_angle_beta 75.466(5)
_cell_angle_gamma 62.991(5)
_cell_formula_units_Z 2
_cell_length_a 13.687(4)
_cell_length_b 15.018(4)
_cell_length_c 17.572(5)
_cell_measurement_reflns_used 1052
_cell_measurement_temperature 293(2)
_cell_measurement_theta_max 22.98
_cell_measurement_theta_min 3.22
_cell_volume 3114.4(15)
_computing_cell_refinement smart
_computing_data_collection 'smart, bruker 1998'
_computing_data_reduction 'saint, bruker 1998'
_computing_molecular_graphics 'shelxtl (sheldrick, 1997b)'
_computing_publication_material shelxtl
_computing_structure_refinement 'SHELXL-97 (Sheldrick, 1997a)'
_computing_structure_solution 'SHELXS-97 (Sheldrick, 1997a)'
_diffrn_ambient_temperature 293(2)
_diffrn_measured_fraction_theta_full 0.983
_diffrn_measured_fraction_theta_max 0.983
_diffrn_measurement_device_type 'bruker ccd area-detector'
_diffrn_measurement_method '\f and \w scans'
_diffrn_radiation_monochromator graphite
_diffrn_radiation_source 'fine-focus sealed tube'
_diffrn_radiation_type MoK\a
_diffrn_radiation_wavelength 0.71073
_diffrn_reflns_av_R_equivalents 0.0415
_diffrn_reflns_av_sigmaI/netI 0.1261
_diffrn_reflns_limit_h_max 17
_diffrn_reflns_limit_h_min -12
_diffrn_reflns_limit_k_max 18
_diffrn_reflns_limit_k_min -18
_diffrn_reflns_limit_l_max 22
_diffrn_reflns_limit_l_min -15
_diffrn_reflns_number 18161
_diffrn_reflns_theta_full 26.51
_diffrn_reflns_theta_max 26.51
_diffrn_reflns_theta_min 1.85
_diffrn_standards_number 0
_exptl_absorpt_coefficient_mu 0.470
_exptl_absorpt_correction_T_max 1.000000
_exptl_absorpt_correction_T_min 0.704991
_exptl_absorpt_correction_type multi-scan
_exptl_absorpt_process_details '(sadabs, bruker 1996)'
_exptl_crystal_colour 'faint yellow'
_exptl_crystal_density_diffrn 1.370
_exptl_crystal_density_meas ?
_exptl_crystal_density_method 'not measured'
_exptl_crystal_description block
_exptl_crystal_F_000 1324
_exptl_crystal_size_max 0.26
_exptl_crystal_size_mid 0.22
_exptl_crystal_size_min 0.18
_refine_diff_density_max 0.229
_refine_diff_density_min -0.282
_refine_diff_density_rms 0.056
_refine_ls_extinction_method none
_refine_ls_goodness_of_fit_ref 0.946
_refine_ls_hydrogen_treatment mixed
_refine_ls_matrix_type full
_refine_ls_number_parameters 829
_refine_ls_number_reflns 12694
_refine_ls_number_restraints 0
_refine_ls_restrained_S_all 0.946
_refine_ls_R_factor_all 0.1503
_refine_ls_R_factor_gt 0.0576
_refine_ls_shift/su_max 0.001
_refine_ls_shift/su_mean 0.000
_refine_ls_structure_factor_coef Fsqd
_refine_ls_weighting_details 'calc w=1/[\s^2^(Fo^2^)+(0.0409P)^2^+0.0000P] where P=(Fo^2^+2Fc^2^)/3'
_refine_ls_weighting_scheme calc
_refine_ls_wR_factor_gt 0.0918
_refine_ls_wR_factor_ref 0.1175
_reflns_number_gt 6343
_reflns_number_total 12694
_reflns_threshold_expression I>2s/I
_cod_data_source_file b513269j.txt
_cod_data_source_block 1
_cod_depositor_comments
;
The following automatic conversions were performed:

data item '_exptl_crystal_density_meas' value 'none' was changed to
'?' -- the value is perceived as not measured.

Automatic conversion script
Id: cif_fix_values 6909 2019-04-08 15:41:33Z antanas 
;
_cod_original_cell_volume 3114.3(15)
_cod_original_sg_symbol_H-M p-1
_cod_database_code 7238135

loop_
_symmetry_equiv_pos_as_xyz
'x, y, z'
'-x, -y, -z'

loop_
_atom_site_label
_atom_site_type_symbol
_atom_site_fract_x
_atom_site_fract_y
_atom_site_fract_z
_atom_site_U_iso_or_equiv
_atom_site_adp_type
_atom_site_occupancy
_atom_site_symmetry_multiplicity
_atom_site_calc_flag
_atom_site_refinement_flags
Mn1 Mn 0.37937(4) 0.75216(4) 0.15603(3) 0.03212(15) Uani 1 1 d .
Mn2 Mn 0.24858(4) 0.90692(4) 0.31000(3) 0.03638(16) Uani 1 1 d .
C1 C 0.8135(3) 0.5450(3) 0.1460(2) 0.0509(10) Uani 1 1 d .
H1 H 0.7621 0.6121 0.1477 0.061 Uiso 1 1 calc R
C2 C 0.9228(4) 0.5183(4) 0.1089(3) 0.0666(12) Uani 1 1 d .
H2 H 0.9445 0.5673 0.0846 0.080 Uiso 1 1 calc R
C3 C 1.0031(4) 0.4177(4) 0.1068(3) 0.0767(15) Uani 1 1 d .
H3 H 1.0779 0.4007 0.0828 0.092 Uiso 1 1 calc R
C4 C 0.9716(4) 0.3462(4) 0.1394(3) 0.0706(13) Uani 1 1 d .
H4 H 1.0254 0.2799 0.1371 0.085 Uiso 1 1 calc R
C5 C 0.6732(4) 0.2439(3) 0.2650(3) 0.0690(13) Uani 1 1 d .
H5 H 0.7250 0.1770 0.2601 0.083 Uiso 1 1 calc R
C6 C 0.5645(5) 0.2677(4) 0.2946(3) 0.0757(14) Uani 1 1 d .
H6 H 0.5414 0.2172 0.3090 0.091 Uiso 1 1 calc R
C7 C 0.4845(4) 0.3688(4) 0.3042(2) 0.0693(13) Uani 1 1 d .
H7 H 0.4092 0.3844 0.3255 0.083 Uiso 1 1 calc R
C8 C 0.5169(3) 0.4431(3) 0.2824(2) 0.0540(11) Uani 1 1 d .
H8 H 0.4637 0.5093 0.2900 0.065 Uiso 1 1 calc R
C9 C 0.6653(3) 0.4961(3) 0.22002(19) 0.0374(9) Uani 1 1 d .
C10 C 0.8227(4) 0.2959(3) 0.2071(2) 0.0593(12) Uani 1 1 d .
H10 H 0.8756 0.2292 0.2042 0.071 Uiso 1 1 calc R
C11 C 0.7110(4) 0.3189(3) 0.2408(2) 0.0502(10) Uani 1 1 d .
C12 C 0.6306(3) 0.4215(3) 0.2483(2) 0.0412(9) Uani 1 1 d .
C13 C 0.7770(3) 0.4716(3) 0.1824(2) 0.0437(9) Uani 1 1 d .
C14 C 0.8576(3) 0.3693(3) 0.1775(2) 0.0537(11) Uani 1 1 d .
C15 C 0.5785(3) 0.6039(3) 0.2279(2) 0.0384(9) Uani 1 1 d .
C16 C 0.2889(3) 1.1234(3) 0.2504(2) 0.0557(11) Uani 1 1 d .
H16 H 0.2786 1.0998 0.2082 0.067 Uiso 1 1 calc R
C17 C 0.2146(4) 1.2150(4) 0.2781(3) 0.0868(15) Uani 1 1 d .
H17 H 0.1541 1.2543 0.2548 0.104 Uiso 1 1 calc R
C18 C 0.2294(5) 1.2505(4) 0.3427(4) 0.115(2) Uani 1 1 d .
H18 H 0.1780 1.3137 0.3615 0.138 Uiso 1 1 calc R
C19 C 0.3150(4) 1.1960(4) 0.3774(3) 0.0861(16) Uani 1 1 d .
H19 H 0.3223 1.2218 0.4198 0.103 Uiso 1 1 calc R
C20 C 0.6553(4) 0.8861(4) 0.3945(3) 0.0619(12) Uani 1 1 d .
H20 H 0.6637 0.9092 0.4379 0.074 Uiso 1 1 calc R
C21 C 0.7299(4) 0.7947(4) 0.3670(3) 0.0699(13) Uani 1 1 d .
H21 H 0.7893 0.7555 0.3914 0.084 Uiso 1 1 calc R
C22 C 0.7188(4) 0.7577(3) 0.3016(3) 0.0659(12) Uani 1 1 d .
H22 H 0.7708 0.6945 0.2831 0.079 Uiso 1 1 calc R
C23 C 0.6333(3) 0.8137(3) 0.2658(2) 0.0500(10) Uani 1 1 d .
H23 H 0.6271 0.7881 0.2228 0.060 Uiso 1 1 calc R
C24 C 0.4617(3) 0.9680(3) 0.2568(2) 0.0363(9) Uani 1 1 d .
C25 C 0.4848(4) 1.0407(3) 0.3851(2) 0.0558(11) Uani 1 1 d .
H25 H 0.4921 1.0650 0.4284 0.067 Uiso 1 1 calc R
C26 C 0.5642(3) 0.9474(3) 0.3584(2) 0.0453(10) Uani 1 1 d .
C27 C 0.5527(3) 0.9101(3) 0.2916(2) 0.0393(9) Uani 1 1 d .
C28 C 0.3820(3) 1.0627(3) 0.2841(2) 0.0416(9) Uani 1 1 d .
C29 C 0.3948(4) 1.0998(3) 0.3507(2) 0.0533(11) Uani 1 1 d .
C30 C 0.4453(3) 0.9247(3) 0.1905(2) 0.0383(9) Uani 1 1 d .
C31 C 0.3091(3) 0.6196(3) 0.4640(2) 0.0542(11) Uani 1 1 d .
H31 H 0.3318 0.6671 0.4371 0.065 Uiso 1 1 calc R
C32 C 0.3443(4) 0.5771(3) 0.5309(2) 0.0671(13) Uani 1 1 d .
H32 H 0.3887 0.5968 0.5502 0.081 Uiso 1 1 calc R
C33 C 0.3138(4) 0.5030(3) 0.5714(2) 0.0656(12) Uani 1 1 d .
H33 H 0.3385 0.4736 0.6172 0.079 Uiso 1 1 calc R
C34 C 0.2491(3) 0.4748(3) 0.5442(2) 0.0556(11) Uani 1 1 d .
H34 H 0.2309 0.4250 0.5712 0.067 Uiso 1 1 calc R
C35 C 0.0278(3) 0.5090(3) 0.3509(2) 0.0474(10) Uani 1 1 d .
H35 H 0.0065 0.4610 0.3782 0.057 Uiso 1 1 calc R
C36 C -0.0093(3) 0.5508(3) 0.2849(2) 0.0563(11) Uani 1 1 d .
H36 H -0.0542 0.5308 0.2666 0.068 Uiso 1 1 calc R
C37 C 0.0205(3) 0.6253(3) 0.2436(2) 0.0593(12) Uani 1 1 d .
H37 H -0.0057 0.6543 0.1982 0.071 Uiso 1 1 calc R
C38 C 0.0863(3) 0.6550(3) 0.2687(2) 0.0460(10) Uani 1 1 d .
H38 H 0.1033 0.7052 0.2411 0.055 Uiso 1 1 calc R
C39 C 0.2005(3) 0.6370(2) 0.36461(19) 0.0328(8) Uani 1 1 d .
C40 C 0.1384(3) 0.4927(3) 0.4472(2) 0.0435(10) Uani 1 1 d .
H40 H 0.1181 0.4442 0.4746 0.052 Uiso 1 1 calc R
C41 C 0.2075(3) 0.5188(3) 0.4749(2) 0.0393(9) Uani 1 1 d .
C42 C 0.2384(3) 0.5938(3) 0.43334(19) 0.0358(9) Uani 1 1 d .
C43 C 0.1298(3) 0.6105(2) 0.33709(19) 0.0331(8) Uani 1 1 d .
C44 C 0.0981(3) 0.5359(3) 0.3802(2) 0.0374(9) Uani 1 1 d .
C45 C 0.2371(3) 0.7132(3) 0.3187(2) 0.0359(9) Uani 1 1 d .
C46 C 0.1965(3) 1.0833(3) 0.0507(2) 0.0539(11) Uani 1 1 d .
H46 H 0.2487 1.0440 0.0809 0.065 Uiso 1 1 calc R
C47 C 0.2226(4) 1.1428(4) -0.0078(3) 0.0746(14) Uani 1 1 d .
H47 H 0.2918 1.1443 -0.0171 0.090 Uiso 1 1 calc R
C48 C 0.1452(5) 1.2020(4) -0.0544(3) 0.0825(15) Uani 1 1 d .
H48 H 0.1639 1.2422 -0.0944 0.099 Uiso 1 1 calc R
C49 C 0.0449(4) 1.2014(3) -0.0421(3) 0.0689(13) Uani 1 1 d .
H49 H -0.0052 1.2417 -0.0734 0.083 Uiso 1 1 calc R
C50 C -0.2214(3) 1.0699(3) 0.1027(3) 0.0624(12) Uani 1 1 d .
H50 H -0.2709 1.1061 0.0700 0.075 Uiso 1 1 calc R
C51 C -0.2495(4) 1.0132(4) 0.1609(3) 0.0759(15) Uani 1 1 d .
H51 H -0.3177 1.0105 0.1679 0.091 Uiso 1 1 calc R
C52 C -0.1769(4) 0.9578(3) 0.2115(3) 0.0702(13) Uani 1 1 d .
H52 H -0.1979 0.9195 0.2523 0.084 Uiso 1 1 calc R
C53 C -0.0762(3) 0.9598(3) 0.2013(2) 0.0526(11) Uani 1 1 d .
H53 H -0.0288 0.9225 0.2352 0.063 Uiso 1 1 calc R
C54 C 0.0618(3) 1.0202(2) 0.12637(19) 0.0357(8) Uani 1 1 d .
C55 C -0.0876(3) 1.1354(3) 0.0312(2) 0.0522(11) Uani 1 1 d .
H55 H -0.1376 1.1736 -0.0008 0.063 Uiso 1 1 calc R
C56 C -0.1178(3) 1.0763(3) 0.0897(2) 0.0451(10) Uani 1 1 d .
C57 C -0.0422(3) 1.0178(3) 0.1399(2) 0.0387(9) Uani 1 1 d .
C58 C 0.0913(3) 1.0800(3) 0.0667(2) 0.0406(9) Uani 1 1 d .
C59 C 0.0141(3) 1.1404(3) 0.0179(2) 0.0476(10) Uani 1 1 d .
C60 C 0.1431(3) 0.9554(3) 0.1765(2) 0.0380(9) Uani 1 1 d .
C61 C 0.5252(4) 0.8243(4) -0.0817(2) 0.0706(13) Uani 1 1 d .
H61 H 0.5603 0.8567 -0.1187 0.085 Uiso 1 1 calc R
C62 C 0.5006(3) 0.7512(3) -0.0960(2) 0.0635(12) Uani 1 1 d .
H62 H 0.5156 0.7231 -0.1442 0.076 Uiso 1 1 calc R
C63 C 0.4477(3) 0.7269(3) -0.0226(2) 0.0425(9) Uani 1 1 d .
C64 C 0.3998(3) 0.6564(3) 0.0010(2) 0.0423(9) Uani 1 1 d .
C65 C 0.3931(4) 0.6002(3) -0.0519(2) 0.0630(12) Uani 1 1 d .
H65 H 0.4195 0.6066 -0.1056 0.076 Uiso 1 1 calc R
C66 C 0.3471(4) 0.5348(3) -0.0243(3) 0.0714(14) Uani 1 1 d .
H66 H 0.3425 0.4959 -0.0590 0.086 Uiso 1 1 calc R
C67 C 0.3079(4) 0.5274(3) 0.0551(3) 0.0682(13) Uani 1 1 d .
H67 H 0.2751 0.4845 0.0750 0.082 Uiso 1 1 calc R
C68 C 0.3181(3) 0.5852(3) 0.1047(2) 0.0536(11) Uani 1 1 d .
H68 H 0.2929 0.5791 0.1586 0.064 Uiso 1 1 calc R
C69 C 0.4584(4) 0.7706(3) 0.4833(2) 0.0610(12) Uani 1 1 d .
H69 H 0.5174 0.7214 0.5039 0.073 Uiso 1 1 calc R
C70 C 0.3701(4) 0.8496(4) 0.5227(2) 0.0627(12) Uani 1 1 d .
H70 H 0.3560 0.8656 0.5749 0.075 Uiso 1 1 calc R
C71 C 0.3054(3) 0.9013(3) 0.4676(2) 0.0443(10) Uani 1 1 d .
C72 C 0.1990(3) 0.9905(3) 0.4732(2) 0.0501(11) Uani 1 1 d .
C73 C 0.1448(4) 1.0476(4) 0.5397(3) 0.0828(16) Uani 1 1 d .
H73 H 0.1755 1.0301 0.5841 0.099 Uiso 1 1 calc R
C74 C 0.0451(5) 1.1304(5) 0.5391(4) 0.113(2) Uani 1 1 d .
H74 H 0.0078 1.1700 0.5834 0.135 Uiso 1 1 calc R
C75 C 0.0005(4) 1.1551(4) 0.4746(4) 0.107(2) Uani 1 1 d .
H75 H -0.0678 1.2109 0.4743 0.128 Uiso 1 1 calc R
C76 C 0.0582(4) 1.0958(3) 0.4089(3) 0.0759(14) Uani 1 1 d .
H76 H 0.0282 1.1129 0.3642 0.091 Uiso 1 1 calc R
N1 N 0.4899(3) 0.8412(2) -0.00466(19) 0.0552(9) Uani 1 1 d .
H1A H 0.4973 0.8844 0.0181 0.066 Uiso 1 1 calc R
N2 N 0.4420(2) 0.7831(2) 0.03270(16) 0.0405(7) Uani 1 1 d .
N3 N 0.3623(2) 0.6491(2) 0.07923(17) 0.0408(7) Uani 1 1 d .
N4 N 0.4455(3) 0.7758(2) 0.40989(17) 0.0454(8) Uani 1 1 d .
H4A H 0.4918 0.7334 0.3742 0.054 Uiso 1 1 calc R
N5 N 0.3521(2) 0.8548(2) 0.39884(16) 0.0387(7) Uani 1 1 d .
N6 N 0.1559(3) 1.0146(2) 0.40822(18) 0.0498(8) Uani 1 1 d .
O1 O 0.54162(19) 0.64631(17) 0.16734(13) 0.0448(6) Uani 1 1 d .
O2 O 0.5497(2) 0.64209(18) 0.29278(15) 0.0627(8) Uani 1 1 d .
O3 O 0.38829(18) 0.87374(16) 0.21151(12) 0.0373(6) Uani 1 1 d .
O4 O 0.4871(2) 0.9381(2) 0.12207(15) 0.0679(9) Uani 1 1 d .
O5 O 0.1925(2) 0.79861(19) 0.34689(14) 0.0502(7) Uani 1 1 d .
O6 O 0.3094(2) 0.68548(18) 0.25684(14) 0.0516(7) Uani 1 1 d .
O7 O 0.20903(19) 0.86781(18) 0.15501(15) 0.0486(7) Uani 1 1 d .
O8 O 0.1400(2) 0.99403(18) 0.23723(14) 0.0515(7) Uani 1 1 d .

loop_
_atom_site_aniso_label
_atom_site_aniso_U_11
_atom_site_aniso_U_22
_atom_site_aniso_U_33
_atom_site_aniso_U_23
_atom_site_aniso_U_13
_atom_site_aniso_U_12
Mn1 0.0355(3) 0.0323(3) 0.0246(3) -0.0007(2) -0.0055(2) -0.0120(3)
Mn2 0.0418(3) 0.0385(3) 0.0294(3) -0.0043(3) -0.0063(3) -0.0179(3)
C1 0.051(3) 0.053(3) 0.049(3) -0.012(2) -0.016(2) -0.017(2)
C2 0.062(3) 0.075(3) 0.065(3) -0.013(3) -0.012(3) -0.030(3)
C3 0.053(3) 0.095(4) 0.076(4) -0.028(3) -0.002(3) -0.027(3)
C4 0.049(3) 0.069(3) 0.076(3) -0.028(3) -0.014(3) -0.004(3)
C5 0.100(4) 0.041(3) 0.067(3) 0.006(2) -0.027(3) -0.028(3)
C6 0.126(5) 0.066(4) 0.059(3) 0.011(3) -0.027(3) -0.063(4)
C7 0.082(3) 0.076(4) 0.058(3) 0.004(3) -0.014(3) -0.044(3)
C8 0.064(3) 0.046(3) 0.052(3) 0.001(2) -0.014(2) -0.024(2)
C9 0.049(2) 0.037(2) 0.028(2) -0.0038(17) -0.0184(18) -0.015(2)
C10 0.067(3) 0.030(2) 0.061(3) -0.007(2) -0.022(2) 0.000(2)
C11 0.074(3) 0.038(2) 0.039(2) 0.0006(19) -0.025(2) -0.019(2)
C12 0.054(3) 0.034(2) 0.034(2) -0.0013(18) -0.0191(19) -0.013(2)
C13 0.048(3) 0.043(2) 0.037(2) -0.0045(19) -0.0174(19) -0.013(2)
C14 0.051(3) 0.043(3) 0.056(3) -0.011(2) -0.019(2) -0.005(2)
C15 0.042(2) 0.038(2) 0.039(2) 0.0022(19) -0.0143(19) -0.0184(19)
C16 0.058(3) 0.046(3) 0.060(3) 0.001(2) -0.012(2) -0.022(2)
C17 0.070(3) 0.063(3) 0.106(4) -0.013(3) -0.029(3) -0.003(3)
C18 0.107(5) 0.059(4) 0.144(6) -0.046(4) -0.033(4) 0.007(4)
C19 0.095(4) 0.060(4) 0.092(4) -0.032(3) -0.018(3) -0.018(3)
C20 0.068(3) 0.082(4) 0.057(3) 0.011(3) -0.025(3) -0.049(3)
C21 0.056(3) 0.082(4) 0.082(4) 0.025(3) -0.031(3) -0.038(3)
C22 0.048(3) 0.056(3) 0.087(4) -0.003(3) -0.013(3) -0.017(2)
C23 0.047(2) 0.047(3) 0.056(3) -0.003(2) -0.009(2) -0.022(2)
C24 0.039(2) 0.039(2) 0.035(2) -0.0045(18) 0.0038(18) -0.025(2)
C25 0.069(3) 0.067(3) 0.044(3) -0.014(2) -0.009(2) -0.039(3)
C26 0.051(3) 0.059(3) 0.039(2) -0.002(2) -0.008(2) -0.035(2)
C27 0.039(2) 0.040(2) 0.042(2) -0.0010(19) -0.0022(19) -0.024(2)
C28 0.045(2) 0.039(2) 0.043(2) -0.0034(19) -0.0015(19) -0.024(2)
C29 0.065(3) 0.042(3) 0.057(3) -0.016(2) -0.004(2) -0.027(2)
C30 0.036(2) 0.038(2) 0.037(2) -0.0064(18) -0.0032(18) -0.0147(19)
C31 0.063(3) 0.069(3) 0.045(2) 0.012(2) -0.022(2) -0.040(2)
C32 0.078(3) 0.089(4) 0.059(3) 0.016(3) -0.037(3) -0.050(3)
C33 0.073(3) 0.084(4) 0.046(3) 0.019(2) -0.032(2) -0.035(3)
C34 0.063(3) 0.057(3) 0.044(3) 0.021(2) -0.017(2) -0.028(2)
C35 0.043(2) 0.041(2) 0.061(3) -0.002(2) -0.012(2) -0.020(2)
C36 0.045(3) 0.067(3) 0.063(3) -0.004(3) -0.020(2) -0.026(2)
C37 0.057(3) 0.084(3) 0.042(2) 0.011(2) -0.023(2) -0.032(3)
C38 0.041(2) 0.054(3) 0.041(2) 0.009(2) -0.0121(19) -0.020(2)
C39 0.032(2) 0.034(2) 0.029(2) -0.0001(17) -0.0013(16) -0.0148(17)
C40 0.047(2) 0.040(2) 0.045(2) 0.0064(19) -0.0046(19) -0.025(2)
C41 0.040(2) 0.040(2) 0.034(2) 0.0069(18) -0.0072(18) -0.0160(19)
C42 0.035(2) 0.040(2) 0.030(2) 0.0022(17) -0.0036(17) -0.0168(19)
C43 0.031(2) 0.032(2) 0.030(2) -0.0010(16) -0.0048(16) -0.0092(17)
C44 0.034(2) 0.035(2) 0.040(2) -0.0021(18) -0.0076(18) -0.0114(18)
C45 0.034(2) 0.046(2) 0.029(2) 0.0083(19) -0.0128(18) -0.018(2)
C46 0.048(3) 0.057(3) 0.055(3) -0.004(2) -0.006(2) -0.023(2)
C47 0.063(3) 0.080(4) 0.078(4) -0.006(3) 0.008(3) -0.040(3)
C48 0.094(4) 0.073(4) 0.066(3) 0.018(3) -0.001(3) -0.039(3)
C49 0.079(4) 0.054(3) 0.055(3) 0.014(2) -0.011(3) -0.018(3)
C50 0.042(3) 0.058(3) 0.083(4) -0.008(3) -0.024(2) -0.011(2)
C51 0.046(3) 0.072(4) 0.116(5) -0.003(3) -0.017(3) -0.030(3)
C52 0.061(3) 0.061(3) 0.089(4) 0.009(3) -0.005(3) -0.036(3)
C53 0.048(3) 0.045(3) 0.066(3) 0.006(2) -0.018(2) -0.021(2)
C54 0.039(2) 0.030(2) 0.033(2) -0.0016(17) -0.0113(17) -0.0088(18)
C55 0.055(3) 0.042(2) 0.053(3) 0.004(2) -0.028(2) -0.008(2)
C56 0.038(2) 0.038(2) 0.053(3) -0.004(2) -0.016(2) -0.007(2)
C57 0.039(2) 0.031(2) 0.043(2) -0.0036(18) -0.0103(19) -0.0111(19)
C58 0.039(2) 0.039(2) 0.038(2) -0.0028(18) -0.0081(18) -0.0122(19)
C59 0.053(3) 0.037(2) 0.044(2) 0.0050(19) -0.014(2) -0.012(2)
C60 0.037(2) 0.040(2) 0.039(2) 0.0056(19) -0.0116(18) -0.019(2)
C61 0.082(3) 0.090(4) 0.036(3) 0.009(3) 0.003(2) -0.045(3)
C62 0.079(3) 0.080(3) 0.024(2) -0.002(2) -0.004(2) -0.031(3)
C63 0.043(2) 0.045(2) 0.028(2) -0.0001(19) -0.0120(18) -0.008(2)
C64 0.040(2) 0.046(2) 0.035(2) -0.0078(19) -0.0179(18) -0.007(2)
C65 0.076(3) 0.073(3) 0.044(3) -0.008(2) -0.019(2) -0.031(3)
C66 0.083(3) 0.075(3) 0.062(3) -0.023(3) -0.027(3) -0.028(3)
C67 0.072(3) 0.065(3) 0.082(4) -0.019(3) -0.016(3) -0.039(3)
C68 0.053(3) 0.055(3) 0.053(3) -0.009(2) -0.002(2) -0.026(2)
C69 0.076(3) 0.078(3) 0.050(3) 0.011(3) -0.035(3) -0.044(3)
C70 0.076(3) 0.088(4) 0.036(2) -0.005(3) -0.016(2) -0.043(3)
C71 0.050(3) 0.063(3) 0.030(2) -0.012(2) 0.0011(19) -0.035(2)
C72 0.052(3) 0.072(3) 0.038(2) -0.020(2) 0.003(2) -0.038(3)
C73 0.053(3) 0.127(5) 0.065(3) -0.057(3) 0.012(3) -0.036(3)
C74 0.065(4) 0.147(6) 0.119(5) -0.092(5) 0.014(4) -0.035(4)
C75 0.056(3) 0.105(5) 0.136(6) -0.074(4) 0.001(4) -0.008(3)
C76 0.061(3) 0.072(3) 0.085(4) -0.026(3) -0.013(3) -0.015(3)
N1 0.065(2) 0.061(2) 0.043(2) 0.0037(18) -0.0046(18) -0.036(2)
N2 0.0454(19) 0.0426(19) 0.0316(17) 0.0021(15) -0.0075(15) -0.0189(16)
N3 0.0403(18) 0.0423(19) 0.0358(19) -0.0080(15) -0.0057(14) -0.0142(16)
N4 0.046(2) 0.050(2) 0.043(2) -0.0045(17) -0.0113(16) -0.0224(18)
N5 0.0388(18) 0.047(2) 0.0334(18) -0.0060(15) -0.0051(15) -0.0216(17)
N6 0.046(2) 0.053(2) 0.049(2) -0.0149(18) -0.0009(17) -0.0208(19)
O1 0.0410(15) 0.0452(16) 0.0355(15) 0.0031(13) -0.0112(12) -0.0076(13)
O2 0.086(2) 0.0420(17) 0.0480(17) -0.0130(14) -0.0263(16) -0.0090(16)
O3 0.0392(14) 0.0415(15) 0.0359(14) -0.0053(12) -0.0040(11) -0.0228(13)
O4 0.097(2) 0.092(2) 0.0380(17) -0.0048(16) 0.0023(16) -0.069(2)
O5 0.0640(18) 0.0477(17) 0.0436(16) -0.0037(13) -0.0032(13) -0.0321(15)
O6 0.0501(16) 0.0491(17) 0.0372(16) 0.0068(13) 0.0049(13) -0.0154(14)
O7 0.0409(15) 0.0358(16) 0.0646(18) -0.0041(14) -0.0216(13) -0.0070(13)
O8 0.0508(16) 0.0533(17) 0.0428(16) -0.0069(13) -0.0171(13) -0.0113(14)

loop_
_atom_type_symbol
_atom_type_description
_atom_type_scat_dispersion_real
_atom_type_scat_dispersion_imag
_atom_type_scat_source
C C 0.0033 0.0016 'International Tables Vol C Tables 4.2.6.8 and 6.1.1.4'
H H 0.0000 0.0000 'International Tables Vol C Tables 4.2.6.8 and 6.1.1.4'
N N 0.0061 0.0033 'International Tables Vol C Tables 4.2.6.8 and 6.1.1.4'
O O 0.0106 0.0060 'International Tables Vol C Tables 4.2.6.8 and 6.1.1.4'
Mn Mn 0.3368 0.7283 'International Tables Vol C Tables 4.2.6.8 and 6.1.1.4'

loop_
_geom_angle_atom_site_label_1
_geom_angle_atom_site_label_2
_geom_angle_atom_site_label_3
_geom_angle
O1 Mn1 O6 89.48(9)
O1 Mn1 O7 174.54(9)
O6 Mn1 O7 88.27(9)
O1 Mn1 N2 91.44(10)
O6 Mn1 N2 159.81(10)
O7 Mn1 N2 92.39(10)
O1 Mn1 O3 93.54(9)
O6 Mn1 O3 101.40(9)
O7 Mn1 O3 82.04(9)
N2 Mn1 O3 98.67(10)
O1 Mn1 N3 92.85(10)
O6 Mn1 N3 87.67(10)
O7 Mn1 N3 92.02(9)
N2 Mn1 N3 72.14(11)
O3 Mn1 N3 168.94(10)
O5 Mn2 O8 100.57(10)
O5 Mn2 O3 117.52(9)
O8 Mn2 O3 89.87(9)
O5 Mn2 N5 90.58(10)
O8 Mn2 N5 164.28(10)
O3 Mn2 N5 94.79(10)
O5 Mn2 N6 101.72(10)
O8 Mn2 N6 93.26(12)
O3 Mn2 N6 139.32(10)
N5 Mn2 N6 73.49(12)
C2 C1 C13 121.0(4)
C2 C1 H1 119.5
C13 C1 H1 119.5
C1 C2 C3 120.9(4)
C1 C2 H2 119.5
C3 C2 H2 119.5
C4 C3 C2 119.9(4)
C4 C3 H3 120.1
C2 C3 H3 120.1
C3 C4 C14 121.8(4)
C3 C4 H4 119.1
C14 C4 H4 119.1
C6 C5 C11 121.2(4)
C6 C5 H5 119.4
C11 C5 H5 119.4
C5 C6 C7 120.6(4)
C5 C6 H6 119.7
C7 C6 H6 119.7
C8 C7 C6 120.3(4)
C8 C7 H7 119.9
C6 C7 H7 119.9
C7 C8 C12 121.1(4)
C7 C8 H8 119.5
C12 C8 H8 119.5
C12 C9 C13 120.7(3)
C12 C9 C15 118.5(3)
C13 C9 C15 120.7(3)
C14 C10 C11 121.9(4)
C14 C10 H10 119.1
C11 C10 H10 119.1
C10 C11 C5 122.1(4)
C10 C11 C12 119.0(4)
C5 C11 C12 118.8(4)
C9 C12 C8 122.4(3)
C9 C12 C11 119.5(4)
C8 C12 C11 118.0(4)
C9 C13 C1 122.5(3)
C9 C13 C14 119.4(4)
C1 C13 C14 118.0(4)
C10 C14 C13 119.3(4)
C10 C14 C4 122.4(4)
C13 C14 C4 118.3(4)
O2 C15 O1 126.1(3)
O2 C15 C9 117.2(3)
O1 C15 C9 116.6(3)
C17 C16 C28 121.5(4)
C17 C16 H16 119.3
C28 C16 H16 119.3
C16 C17 C18 119.4(5)
C16 C17 H17 120.3
C18 C17 H17 120.3
C19 C18 C17 121.8(5)
C19 C18 H18 119.1
C17 C18 H18 119.1
C18 C19 C29 121.0(5)
C18 C19 H19 119.5
C29 C19 H19 119.5
C21 C20 C26 120.9(4)
C21 C20 H20 119.6
C26 C20 H20 119.6
C20 C21 C22 120.7(4)
C20 C21 H21 119.7
C22 C21 H21 119.7
C23 C22 C21 120.1(4)
C23 C22 H22 119.9
C21 C22 H22 119.9
C22 C23 C27 122.0(4)
C22 C23 H23 119.0
C27 C23 H23 119.0
C27 C24 C28 121.7(3)
C27 C24 C30 119.0(3)
C28 C24 C30 119.2(3)
C26 C25 C29 123.0(4)
C26 C25 H25 118.5
C29 C25 H25 118.5
C25 C26 C20 123.0(4)
C25 C26 C27 118.4(4)
C20 C26 C27 118.6(4)
C24 C27 C23 122.8(3)
C24 C27 C26 119.5(3)
C23 C27 C26 117.7(4)
C24 C28 C16 123.4(4)
C24 C28 C29 118.3(4)
C16 C28 C29 118.3(4)
C25 C29 C19 122.8(4)
C25 C29 C28 119.1(4)
C19 C29 C28 118.1(4)
O4 C30 O3 124.5(3)
O4 C30 C24 119.8(3)
O3 C30 C24 115.7(3)
C32 C31 C42 122.0(4)
C32 C31 H31 119.0
C42 C31 H31 119.0
C31 C32 C33 120.1(4)
C31 C32 H32 120.0
C33 C32 H32 120.0
C34 C33 C32 120.2(4)
C34 C33 H33 119.9
C32 C33 H33 119.9
C33 C34 C41 122.1(4)
C33 C34 H34 119.0
C41 C34 H34 119.0
C36 C35 C44 122.1(4)
C36 C35 H35 118.9
C44 C35 H35 118.9
C35 C36 C37 119.6(4)
C35 C36 H36 120.2
C37 C36 H36 120.2
C38 C37 C36 121.2(4)
C38 C37 H37 119.4
C36 C37 H37 119.4
C37 C38 C43 120.9(4)
C37 C38 H38 119.6
C43 C38 H38 119.6
C42 C39 C43 121.3(3)
C42 C39 C45 119.4(3)
C43 C39 C45 119.4(3)
C41 C40 C44 122.6(3)
C41 C40 H40 118.7
C44 C40 H40 118.7
C40 C41 C34 122.9(3)
C40 C41 C42 119.0(3)
C34 C41 C42 118.1(3)
C39 C42 C31 123.1(3)
C39 C42 C41 119.3(3)
C31 C42 C41 117.6(3)
C39 C43 C38 123.1(3)
C39 C43 C44 118.8(3)
C38 C43 C44 118.1(3)
C40 C44 C35 122.9(3)
C40 C44 C43 119.0(3)
C35 C44 C43 118.1(3)
O6 C45 O5 125.7(3)
O6 C45 C39 117.2(3)
O5 C45 C39 117.1(3)
C47 C46 C58 121.4(4)
C47 C46 H46 119.3
C58 C46 H46 119.3
C46 C47 C48 120.0(4)
C46 C47 H47 120.0
C48 C47 H47 120.0
C49 C48 C47 121.1(5)
C49 C48 H48 119.4
C47 C48 H48 119.4
C48 C49 C59 120.9(5)
C48 C49 H49 119.5
C59 C49 H49 119.5
C51 C50 C56 121.7(4)
C51 C50 H50 119.1
C56 C50 H50 119.1
C50 C51 C52 120.6(4)
C50 C51 H51 119.7
C52 C51 H51 119.7
C53 C52 C51 120.4(4)
C53 C52 H52 119.8
C51 C52 H52 119.8
C52 C53 C57 121.1(4)
C52 C53 H53 119.4
C57 C53 H53 119.4
C58 C54 C57 121.3(3)
C58 C54 C60 119.8(3)
C57 C54 C60 118.9(3)
C56 C55 C59 122.8(4)
C56 C55 H55 118.6
C59 C55 H55 118.6
C55 C56 C50 123.0(4)
C55 C56 C57 119.2(3)
C50 C56 C57 117.9(4)
C54 C57 C53 122.9(3)
C54 C57 C56 118.8(3)
C53 C57 C56 118.3(3)
C54 C58 C46 122.8(4)
C54 C58 C59 119.6(3)
C46 C58 C59 117.6(4)
C55 C59 C49 122.8(4)
C55 C59 C58 118.2(4)
C49 C59 C58 118.9(4)
O7 C60 O8 125.1(3)
O7 C60 C54 117.8(3)
O8 C60 C54 117.1(3)
N1 C61 C62 107.5(4)
N1 C61 H61 126.2
C62 C61 H61 126.2
C61 C62 C63 105.2(4)
C61 C62 H62 127.4
C63 C62 H62 127.4
N2 C63 C62 109.7(3)
N2 C63 C64 118.0(3)
C62 C63 C64 132.2(4)
N3 C64 C65 122.0(4)
N3 C64 C63 115.0(3)
C65 C64 C63 123.0(4)
C66 C65 C64 119.0(4)
C66 C65 H65 120.5
C64 C65 H65 120.5
C67 C66 C65 119.4(4)
C67 C66 H66 120.3
C65 C66 H66 120.3
C66 C67 C68 118.6(4)
C66 C67 H67 120.7
C68 C67 H67 120.7
N3 C68 C67 123.1(4)
N3 C68 H68 118.5
C67 C68 H68 118.5
N4 C69 C70 108.0(4)
N4 C69 H69 126.0
C70 C69 H69 126.0
C69 C70 C71 104.7(4)
C69 C70 H70 127.7
C71 C70 H70 127.7
N5 C71 C70 110.4(4)
N5 C71 C72 117.5(3)
C70 C71 C72 132.1(4)
N6 C72 C73 121.5(4)
N6 C72 C71 115.4(3)
C73 C72 C71 123.1(4)
C74 C73 C72 118.8(5)
C74 C73 H73 120.6
C72 C73 H73 120.6
C75 C74 C73 120.4(5)
C75 C74 H74 119.8
C73 C74 H74 119.8
C74 C75 C76 118.9(5)
C74 C75 H75 120.6
C76 C75 H75 120.6
N6 C76 C75 121.7(5)
N6 C76 H76 119.1
C75 C76 H76 119.1
N2 N1 C61 111.9(3)
N2 N1 H1A 124.1
C61 N1 H1A 124.1
N1 N2 C63 105.6(3)
N1 N2 Mn1 135.4(2)
C63 N2 Mn1 118.6(2)
C68 N3 C64 117.9(3)
C68 N3 Mn1 126.2(3)
C64 N3 Mn1 115.9(2)
N5 N4 C69 111.4(3)
N5 N4 H4A 124.3
C69 N4 H4A 124.3
N4 N5 C71 105.5(3)
N4 N5 Mn2 136.8(2)
C71 N5 Mn2 116.5(3)
C76 N6 C72 118.8(4)
C76 N6 Mn2 124.8(3)
C72 N6 Mn2 116.3(3)
C15 O1 Mn1 130.3(2)
C30 O3 Mn2 124.7(2)
C30 O3 Mn1 134.2(2)
Mn2 O3 Mn1 100.42(9)
C45 O5 Mn2 125.0(2)
C45 O6 Mn1 137.9(2)
C60 O7 Mn1 141.4(2)
C60 O8 Mn2 118.7(2)

loop_
_geom_bond_atom_site_label_1
_geom_bond_atom_site_label_2
_geom_bond_distance
Mn1 O1 2.105(2)
Mn1 O6 2.148(2)
Mn1 O7 2.188(2)
Mn1 N2 2.193(3)
Mn1 O3 2.243(2)
Mn1 N3 2.304(3)
Mn2 O5 2.065(2)
Mn2 O8 2.074(2)
Mn2 O3 2.145(2)
Mn2 N5 2.199(3)
Mn2 N6 2.231(3)
C1 C2 1.362(5)
C1 C13 1.424(5)
C1 H1 0.9300
C2 C3 1.407(6)
C2 H2 0.9300
C3 C4 1.342(6)
C3 H3 0.9300
C4 C14 1.431(5)
C4 H4 0.9300
C5 C6 1.339(6)
C5 C11 1.417(5)
C5 H5 0.9300
C6 C7 1.413(6)
C6 H6 0.9300
C7 C8 1.358(5)
C7 H7 0.9300
C8 C12 1.418(5)
C8 H8 0.9300
C9 C12 1.396(5)
C9 C13 1.398(5)
C9 C15 1.510(5)
C10 C14 1.384(5)
C10 C11 1.388(5)
C10 H10 0.9300
C11 C12 1.429(5)
C13 C14 1.426(5)
C15 O2 1.235(4)
C15 O1 1.261(4)
C16 C17 1.349(5)
C16 C28 1.409(5)
C16 H16 0.9300
C17 C18 1.409(7)
C17 H17 0.9300
C18 C19 1.330(7)
C18 H18 0.9300
C19 C29 1.410(6)
C19 H19 0.9300
C20 C21 1.347(6)
C20 C26 1.417(5)
C20 H20 0.9300
C21 C22 1.407(6)
C21 H21 0.9300
C22 C23 1.345(5)
C22 H22 0.9300
C23 C27 1.410(5)
C23 H23 0.9300
C24 C27 1.394(5)
C24 C28 1.396(5)
C24 C30 1.514(4)
C25 C26 1.378(5)
C25 C29 1.382(5)
C25 H25 0.9300
C26 C27 1.435(5)
C28 C29 1.440(5)
C30 O4 1.228(4)
C30 O3 1.287(4)
C31 C32 1.353(5)
C31 C42 1.426(4)
C31 H31 0.9300
C32 C33 1.409(5)
C32 H32 0.9300
C33 C34 1.341(5)
C33 H33 0.9300
C34 C41 1.427(5)
C34 H34 0.9300
C35 C36 1.346(5)
C35 C44 1.418(4)
C35 H35 0.9300
C36 C37 1.413(5)
C36 H36 0.9300
C37 C38 1.350(5)
C37 H37 0.9300
C38 C43 1.425(5)
C38 H38 0.9300
C39 C42 1.397(4)
C39 C43 1.400(4)
C39 C45 1.513(4)
C40 C41 1.380(4)
C40 C44 1.382(5)
C40 H40 0.9300
C41 C42 1.430(4)
C43 C44 1.440(4)
C45 O6 1.240(4)
C45 O5 1.251(4)
C46 C47 1.358(5)
C46 C58 1.419(5)
C46 H46 0.9300
C47 C48 1.404(6)
C47 H47 0.9300
C48 C49 1.338(6)
C48 H48 0.9300
C49 C59 1.416(5)
C49 H49 0.9300
C50 C51 1.337(6)
C50 C56 1.425(5)
C50 H50 0.9300
C51 C52 1.403(6)
C51 H51 0.9300
C52 C53 1.359(5)
C52 H52 0.9300
C53 C57 1.417(5)
C53 H53 0.9300
C54 C58 1.393(4)
C54 C57 1.398(4)
C54 C60 1.499(5)
C55 C56 1.376(5)
C55 C59 1.387(5)
C55 H55 0.9300
C56 C57 1.432(5)
C58 C59 1.433(5)
C60 O7 1.253(4)
C60 O8 1.262(4)
C61 N1 1.334(5)
C61 C62 1.353(5)
C61 H61 0.9300
C62 C63 1.403(5)
C62 H62 0.9300
C63 N2 1.334(4)
C63 C64 1.450(5)
C64 N3 1.349(4)
C64 C65 1.381(5)
C65 C66 1.370(5)
C65 H65 0.9300
C66 C67 1.373(6)
C66 H66 0.9300
C67 C68 1.379(5)
C67 H67 0.9300
C68 N3 1.330(4)
C68 H68 0.9300
C69 N4 1.333(4)
C69 C70 1.357(5)
C69 H69 0.9300
C70 C71 1.390(5)
C70 H70 0.9300
C71 N5 1.336(4)
C71 C72 1.454(5)
C72 N6 1.348(5)
C72 C73 1.379(5)
C73 C74 1.368(7)
C73 H73 0.9300
C74 C75 1.351(7)
C74 H74 0.9300
C75 C76 1.387(6)
C75 H75 0.9300
C76 N6 1.337(5)
C76 H76 0.9300
N1 N2 1.333(4)
N1 H1A 0.8600
N4 N5 1.330(4)
N4 H4A 0.8600

loop_
_geom_torsion_atom_site_label_1
_geom_torsion_atom_site_label_2
_geom_torsion_atom_site_label_3
_geom_torsion_atom_site_label_4
_geom_torsion
C13 C1 C2 C3 -1.3(6)
C1 C2 C3 C4 2.2(7)
C2 C3 C4 C14 -0.6(7)
C11 C5 C6 C7 -1.4(7)
C5 C6 C7 C8 0.9(7)
C6 C7 C8 C12 1.3(6)
C14 C10 C11 C5 174.4(4)
C14 C10 C11 C12 -2.7(6)
C6 C5 C11 C10 -177.4(4)
C6 C5 C11 C12 -0.3(6)
C13 C9 C12 C8 -176.0(3)
C15 C9 C12 C8 1.4(5)
C13 C9 C12 C11 2.0(5)
C15 C9 C12 C11 179.4(3)
C7 C8 C12 C9 175.2(4)
C7 C8 C12 C11 -2.8(6)
C10 C11 C12 C9 1.4(5)
C5 C11 C12 C9 -175.8(3)
C10 C11 C12 C8 179.5(3)
C5 C11 C12 C8 2.3(5)
C12 C9 C13 C1 173.8(3)
C15 C9 C13 C1 -3.6(5)
C12 C9 C13 C14 -4.1(5)
C15 C9 C13 C14 178.6(3)
C2 C1 C13 C9 -179.1(3)
C2 C1 C13 C14 -1.2(5)
C11 C10 C14 C13 0.6(6)
C11 C10 C14 C4 -177.1(4)
C9 C13 C14 C10 2.8(5)
C1 C13 C14 C10 -175.2(4)
C9 C13 C14 C4 -179.4(3)
C1 C13 C14 C4 2.6(5)
C3 C4 C14 C10 175.9(4)
C3 C4 C14 C13 -1.8(6)
C12 C9 C15 O2 79.4(4)
C13 C9 C15 O2 -103.3(4)
C12 C9 C15 O1 -100.1(4)
C13 C9 C15 O1 77.3(4)
C28 C16 C17 C18 -0.7(7)
C16 C17 C18 C19 0.0(9)
C17 C18 C19 C29 -0.1(9)
C26 C20 C21 C22 -0.2(6)
C20 C21 C22 C23 0.0(6)
C21 C22 C23 C27 0.2(6)
C29 C25 C26 C20 -178.8(4)
C29 C25 C26 C27 0.1(6)
C21 C20 C26 C25 179.0(4)
C21 C20 C26 C27 0.1(6)
C28 C24 C27 C23 179.0(3)
C30 C24 C27 C23 2.5(5)
C28 C24 C27 C26 1.2(5)
C30 C24 C27 C26 -175.3(3)
C22 C23 C27 C24 -178.1(4)
C22 C23 C27 C26 -0.2(5)
C25 C26 C27 C24 -0.9(5)
C20 C26 C27 C24 178.0(3)
C25 C26 C27 C23 -178.8(3)
C20 C26 C27 C23 0.1(5)
C27 C24 C28 C16 180.0(3)
C30 C24 C28 C16 -3.5(5)
C27 C24 C28 C29 -0.7(5)
C30 C24 C28 C29 175.8(3)
C17 C16 C28 C24 -179.2(4)
C17 C16 C28 C29 1.5(6)
C26 C25 C29 C19 -178.7(4)
C26 C25 C29 C28 0.4(6)
C18 C19 C29 C25 -179.9(5)
C18 C19 C29 C28 1.0(7)
C24 C28 C29 C25 -0.1(5)
C16 C28 C29 C25 179.2(4)
C24 C28 C29 C19 179.1(4)
C16 C28 C29 C19 -1.6(5)
C27 C24 C30 O4 -91.5(4)
C28 C24 C30 O4 91.9(4)
C27 C24 C30 O3 87.4(4)
C28 C24 C30 O3 -89.2(4)
C42 C31 C32 C33 1.8(7)
C31 C32 C33 C34 -0.5(7)
C32 C33 C34 C41 -1.1(6)
C44 C35 C36 C37 -1.2(6)
C35 C36 C37 C38 0.5(6)
C36 C37 C38 C43 1.4(6)
C44 C40 C41 C34 179.8(4)
C44 C40 C41 C42 0.4(5)
C33 C34 C41 C40 -178.2(4)
C33 C34 C41 C42 1.2(6)
C43 C39 C42 C31 -179.1(3)
C45 C39 C42 C31 1.3(5)
C43 C39 C42 C41 2.1(5)
C45 C39 C42 C41 -177.5(3)
C32 C31 C42 C39 179.6(4)
C32 C31 C42 C41 -1.6(6)
C40 C41 C42 C39 -1.6(5)
C34 C41 C42 C39 178.9(3)
C40 C41 C42 C31 179.5(3)
C34 C41 C42 C31 0.1(5)
C42 C39 C43 C38 177.9(3)
C45 C39 C43 C38 -2.6(5)
C42 C39 C43 C44 -1.2(5)
C45 C39 C43 C44 178.3(3)
C37 C38 C43 C39 178.5(3)
C37 C38 C43 C44 -2.4(5)
C41 C40 C44 C35 179.6(3)
C41 C40 C44 C43 0.4(5)
C36 C35 C44 C40 -179.0(4)
C36 C35 C44 C43 0.1(5)
C39 C43 C44 C40 0.0(5)
C38 C43 C44 C40 -179.2(3)
C39 C43 C44 C35 -179.2(3)
C38 C43 C44 C35 1.6(5)
C42 C39 C45 O6 104.9(4)
C43 C39 C45 O6 -74.6(4)
C42 C39 C45 O5 -74.5(4)
C43 C39 C45 O5 106.0(4)
C58 C46 C47 C48 -0.5(6)
C46 C47 C48 C49 0.2(7)
C47 C48 C49 C59 -0.5(7)
C56 C50 C51 C52 0.1(7)
C50 C51 C52 C53 -1.0(7)
C51 C52 C53 C57 0.3(6)
C59 C55 C56 C50 -179.1(3)
C59 C55 C56 C57 0.6(6)
C51 C50 C56 C55 -178.8(4)
C51 C50 C56 C57 1.5(6)
C58 C54 C57 C53 -178.4(3)
C60 C54 C57 C53 2.7(5)
C58 C54 C57 C56 1.7(5)
C60 C54 C57 C56 -177.2(3)
C52 C53 C57 C54 -178.6(4)
C52 C53 C57 C56 1.4(5)
C55 C56 C57 C54 -2.0(5)
C50 C56 C57 C54 177.7(3)
C55 C56 C57 C53 178.1(3)
C50 C56 C57 C53 -2.2(5)
C57 C54 C58 C46 -179.2(3)
C60 C54 C58 C46 -0.3(5)
C57 C54 C58 C59 -0.1(5)
C60 C54 C58 C59 178.8(3)
C47 C46 C58 C54 -179.8(3)
C47 C46 C58 C59 1.1(5)
C56 C55 C59 C49 -179.8(4)
C56 C55 C59 C58 1.0(6)
C48 C49 C59 C55 -178.1(4)
C48 C49 C59 C58 1.1(6)
C54 C58 C59 C55 -1.3(5)
C46 C58 C59 C55 177.9(3)
C54 C58 C59 C49 179.5(3)
C46 C58 C59 C49 -1.3(5)
C58 C54 C60 O7 -91.2(4)
C57 C54 C60 O7 87.7(4)
C58 C54 C60 O8 88.5(4)
C57 C54 C60 O8 -92.6(4)
N1 C61 C62 C63 0.5(5)
C61 C62 C63 N2 -0.4(5)
C61 C62 C63 C64 178.6(4)
N2 C63 C64 N3 -5.4(5)
C62 C63 C64 N3 175.7(4)
N2 C63 C64 C65 174.8(3)
C62 C63 C64 C65 -4.1(6)
N3 C64 C65 C66 -0.1(6)
C63 C64 C65 C66 179.6(4)
C64 C65 C66 C67 0.6(7)
C65 C66 C67 C68 -1.2(7)
C66 C67 C68 N3 1.3(6)
N4 C69 C70 C71 -0.3(5)
C69 C70 C71 N5 0.7(5)
C69 C70 C71 C72 178.0(4)
N5 C71 C72 N6 2.7(5)
C70 C71 C72 N6 -174.4(4)
N5 C71 C72 C73 -177.2(4)
C70 C71 C72 C73 5.7(7)
N6 C72 C73 C74 0.0(7)
C71 C72 C73 C74 179.8(4)
C72 C73 C74 C75 0.5(9)
C73 C74 C75 C76 -0.8(9)
C74 C75 C76 N6 0.7(8)
C62 C61 N1 N2 -0.6(5)
C61 N1 N2 C63 0.3(4)
C61 N1 N2 Mn1 172.5(3)
C62 C63 N2 N1 0.0(4)
C64 C63 N2 N1 -179.1(3)
C62 C63 N2 Mn1 -173.7(2)
C64 C63 N2 Mn1 7.1(4)
O1 Mn1 N2 N1 -83.5(3)
O6 Mn1 N2 N1 -175.9(3)
O7 Mn1 N2 N1 92.6(3)
O3 Mn1 N2 N1 10.3(3)
N3 Mn1 N2 N1 -176.1(3)
O1 Mn1 N2 C63 87.9(3)
O6 Mn1 N2 C63 -4.5(5)
O7 Mn1 N2 C63 -96.0(3)
O3 Mn1 N2 C63 -178.3(2)
N3 Mn1 N2 C63 -4.6(2)
C67 C68 N3 C64 -0.8(6)
C67 C68 N3 Mn1 178.3(3)
C65 C64 N3 C68 0.2(5)
C63 C64 N3 C68 -179.6(3)
C65 C64 N3 Mn1 -179.0(3)
C63 C64 N3 Mn1 1.3(4)
O1 Mn1 N3 C68 91.9(3)
O6 Mn1 N3 C68 2.6(3)
O7 Mn1 N3 C68 -85.6(3)
N2 Mn1 N3 C68 -177.5(3)
O3 Mn1 N3 C68 -142.9(4)
O1 Mn1 N3 C64 -89.0(2)
O6 Mn1 N3 C64 -178.4(2)
O7 Mn1 N3 C64 93.5(2)
N2 Mn1 N3 C64 1.6(2)
O3 Mn1 N3 C64 36.2(6)
C70 C69 N4 N5 -0.3(4)
C69 N4 N5 C71 0.7(4)
C69 N4 N5 Mn2 -165.7(3)
C70 C71 N5 N4 -0.9(4)
C72 C71 N5 N4 -178.6(3)
C70 C71 N5 Mn2 168.8(2)
C72 C71 N5 Mn2 -9.0(4)
O5 Mn2 N5 N4 71.6(3)
O8 Mn2 N5 N4 -152.9(3)
O3 Mn2 N5 N4 -46.1(3)
N6 Mn2 N5 N4 173.7(3)
O5 Mn2 N5 C71 -93.7(2)
O8 Mn2 N5 C71 41.8(5)
O3 Mn2 N5 C71 148.6(2)
N6 Mn2 N5 C71 8.4(2)
C75 C76 N6 C72 -0.2(6)
C75 C76 N6 Mn2 174.6(4)
C73 C72 N6 C76 -0.1(6)
C71 C72 N6 C76 -180.0(3)
C73 C72 N6 Mn2 -175.3(3)
C71 C72 N6 Mn2 4.8(4)
O5 Mn2 N6 C76 -94.8(3)
O8 Mn2 N6 C76 6.8(3)
O3 Mn2 N6 C76 100.4(3)
N5 Mn2 N6 C76 178.2(3)
O5 Mn2 N6 C72 80.2(3)
O8 Mn2 N6 C72 -178.3(3)
O3 Mn2 N6 C72 -84.7(3)
N5 Mn2 N6 C72 -6.9(3)
O2 C15 O1 Mn1 -35.9(5)
C9 C15 O1 Mn1 143.5(2)
O6 Mn1 O1 C15 -32.1(3)
O7 Mn1 O1 C15 33.5(11)
N2 Mn1 O1 C15 168.0(3)
O3 Mn1 O1 C15 69.2(3)
N3 Mn1 O1 C15 -119.8(3)
O4 C30 O3 Mn2 -145.8(3)
C24 C30 O3 Mn2 35.3(4)
O4 C30 O3 Mn1 23.1(5)
C24 C30 O3 Mn1 -155.8(2)
O5 Mn2 O3 C30 -166.9(3)
O8 Mn2 O3 C30 91.2(3)
N5 Mn2 O3 C30 -73.7(3)
N6 Mn2 O3 C30 -3.6(3)
O5 Mn2 O3 Mn1 21.16(13)
O8 Mn2 O3 Mn1 -80.70(10)
N5 Mn2 O3 Mn1 114.32(10)
N6 Mn2 O3 Mn1 -175.56(14)
O1 Mn1 O3 C30 68.9(3)
O6 Mn1 O3 C30 159.0(3)
O7 Mn1 O3 C30 -114.4(3)
N2 Mn1 O3 C30 -23.1(3)
N3 Mn1 O3 C30 -56.3(6)
O1 Mn1 O3 Mn2 -120.38(10)
O6 Mn1 O3 Mn2 -30.20(11)
O7 Mn1 O3 Mn2 56.40(10)
N2 Mn1 O3 Mn2 147.63(10)
N3 Mn1 O3 Mn2 114.5(5)
O6 C45 O5 Mn2 -12.6(5)
C39 C45 O5 Mn2 166.8(2)
O8 Mn2 O5 C45 99.1(3)
O3 Mn2 O5 C45 3.7(3)
N5 Mn2 O5 C45 -92.0(3)
N6 Mn2 O5 C45 -165.3(3)
O5 C45 O6 Mn1 -13.3(6)
C39 C45 O6 Mn1 167.4(2)
O1 Mn1 O6 C45 132.7(3)
O7 Mn1 O6 C45 -42.4(3)
N2 Mn1 O6 C45 -134.6(4)
O3 Mn1 O6 C45 39.2(3)
N3 Mn1 O6 C45 -134.5(3)
O8 C60 O7 Mn1 -32.9(6)
C54 C60 O7 Mn1 146.8(3)
O1 Mn1 O7 C60 32.8(12)
O6 Mn1 O7 C60 98.4(4)
N2 Mn1 O7 C60 -101.8(4)
O3 Mn1 O7 C60 -3.3(4)
N3 Mn1 O7 C60 -174.0(4)
O7 C60 O8 Mn2 -1.5(5)
C54 C60 O8 Mn2 178.8(2)
O5 Mn2 O8 C60 -63.3(3)
O3 Mn2 O8 C60 54.7(3)
N5 Mn2 O8 C60 162.2(3)
N6 Mn2 O8 C60 -165.9(3)
